data_4317928
loop_
_publ_author_name
'Jiang-Gao Mao'
'Abraham Clearfield'

_publ_section_title
;
 Metal Carboxylate-Phosphonate Hybrid Layered Compounds: Synthesis and
 Single Crystal Structures of Novel Divalent Metal Complexes with
 N-(Phosphonomethyl)iminodiacetic Acid
;
_journal_name_full 'Inorganic Chemistry'
_journal_page_first 2319
_journal_page_last 2324
_journal_paper_doi 10.1021/ic011094w
_journal_volume 41
_journal_year 2002
_chemical_formula_sum 'C5 H18 Co2 N O13 P'
_chemical_formula_weight 449.03
_chemical_name_systematic
;
  ?
;
_space_group_IT_number 14
_symmetry_cell_setting monoclinic
_symmetry_space_group_name_Hall '-P 2ybc'
_symmetry_space_group_name_H-M 'P 1 21/c 1'
_atom_sites_solution_hydrogens geom
_atom_sites_solution_primary direct
_atom_sites_solution_secondary difmap
_audit_creation_method SHELXL-97
_cell_angle_alpha 90.00
_cell_angle_beta 106.037(4)
_cell_angle_gamma 90.00
_cell_formula_units_Z 4
_cell_length_a 14.172(3)
_cell_length_b 10.412(2)
_cell_length_c 9.814(2)
_cell_measurement_temperature 110(2)
_cell_volume 1391.8(5)
_computing_structure_refinement 'SHELXL-97 (Sheldrick, 1997)'
_computing_structure_solution 'SHELXS-97 (Sheldrick, 1990)'
_diffrn_ambient_temperature 110(2)
_diffrn_measured_fraction_theta_full 0.991
_diffrn_measured_fraction_theta_max 0.991
_diffrn_radiation_monochromator graphite
_diffrn_radiation_source 'fine-focus sealed tube'
_diffrn_radiation_type MoK\a
_diffrn_radiation_wavelength 0.71073
_diffrn_reflns_av_R_equivalents 0.0325
_diffrn_reflns_av_sigmaI/netI 0.0478
_diffrn_reflns_limit_h_max 18
_diffrn_reflns_limit_h_min -9
_diffrn_reflns_limit_k_max 13
_diffrn_reflns_limit_k_min -13
_diffrn_reflns_limit_l_max 12
_diffrn_reflns_limit_l_min -12
_diffrn_reflns_number 8309
_diffrn_reflns_theta_full 27.53
_diffrn_reflns_theta_max 27.53
_diffrn_reflns_theta_min 1.49
_diffrn_standards_decay_% <1.0%
_exptl_absorpt_coefficient_mu 2.569
_exptl_absorpt_correction_T_max 1.000
_exptl_absorpt_correction_T_min 0.790
_exptl_absorpt_correction_type SADABS
_exptl_crystal_colour pink
_exptl_crystal_density_diffrn 2.143
_exptl_crystal_density_method 'not measured'
_exptl_crystal_description prism
_exptl_crystal_F_000 912
_exptl_crystal_size_max 0.16
_exptl_crystal_size_mid 0.08
_exptl_crystal_size_min 0.06
_refine_diff_density_max 1.521
_refine_diff_density_min -0.526
_refine_diff_density_rms 0.107
_refine_ls_extinction_method none
_refine_ls_goodness_of_fit_ref 0.974
_refine_ls_hydrogen_treatment mixed
_refine_ls_matrix_type full
_refine_ls_number_parameters 247
_refine_ls_number_reflns 3181
_refine_ls_number_restraints 0
_refine_ls_restrained_S_all 0.974
_refine_ls_R_factor_all 0.0482
_refine_ls_R_factor_gt 0.0332
_refine_ls_shift/su_max 0.001
_refine_ls_shift/su_mean 0.000
_refine_ls_structure_factor_coef Fsqd
_refine_ls_weighting_details 'calc w=1/[\s^2^(Fo^2^)+(0.0434P)^2^+0.0000P] where P=(Fo^2^+2Fc^2^)/3'
_refine_ls_weighting_scheme calc
_refine_ls_wR_factor_gt 0.0765
_refine_ls_wR_factor_ref 0.0823
_reflns_number_gt 2467
_reflns_number_total 3181
_reflns_threshold_expression >2sigma(I)
_cod_data_source_file ic011094w_1.cif
_cod_data_source_block Co2(PMIDA)(H2O)5.H2O
_cod_depositor_comments
;
The following automatic conversions were performed:

'_symmetry_cell_setting' value 'Monoclinic' changed to 'monoclinic'
according to the built-in table from CIF Core dictionary named
'cif_core.dic' version 2.4.1 from 2010-06-29.

Automatic conversion script
Id: cif_fix_values 1646 2011-03-28 12:23:43Z adriana 
;
_cod_original_cell_volume 1391.9(5)
_cod_database_code 4317928

loop_
_symmetry_equiv_pos_as_xyz
'x, y, z'
'-x, y+1/2, -z+1/2'
'-x, -y, -z'
'x, -y-1/2, z-1/2'

loop_
_atom_site_label
_atom_site_type_symbol
_atom_site_fract_x
_atom_site_fract_y
_atom_site_fract_z
_atom_site_U_iso_or_equiv
_atom_site_adp_type
_atom_site_occupancy
_atom_site_symmetry_multiplicity
_atom_site_calc_flag
_atom_site_refinement_flags
_atom_site_disorder_assembly
_atom_site_disorder_group
Co1 Co 0.99819(3) 0.25117(4) 1.05054(4) 0.01227(11) Uani 1 1 d . . .
Co2 Co 0.68721(3) 0.58434(4) 0.96265(4) 0.01062(11) Uani 1 1 d . . .
P1 P 0.86800(6) 0.49931(8) 0.87468(8) 0.01387(18) Uani 1 1 d . . .
C1 C 0.7602(2) 0.4456(3) 0.7408(3) 0.0133(6) Uani 1 1 d . . .
H1A H 0.7716 0.4532 0.6481 0.016 Uiso 1 1 calc R . .
H1B H 0.7485 0.3558 0.7565 0.016 Uiso 1 1 calc R . .
C2 C 0.6597(2) 0.6390(3) 0.6527(3) 0.0116(6) Uani 1 1 d . . .
H2A H 0.5905 0.6533 0.6079 0.014 Uiso 1 1 calc R . .
H2B H 0.6919 0.6253 0.5786 0.014 Uiso 1 1 calc R . .
C3 C 0.7035(2) 0.7579(3) 0.7388(3) 0.0163(7) Uani 1 1 d . . .
C4 C 0.5848(2) 0.4373(3) 0.7099(3) 0.0169(7) Uani 1 1 d . . .
H4A H 0.5857 0.3821 0.6307 0.020 Uiso 1 1 calc R . .
H4B H 0.5253 0.4885 0.6833 0.020 Uiso 1 1 calc R . .
C5 C 0.5861(2) 0.3553(3) 0.8403(3) 0.0166(7) Uani 1 1 d . . .
N1 N 0.67156(18) 0.5224(2) 0.7434(2) 0.0118(5) Uani 1 1 d . . .
O1 O 0.94240(16) 0.39023(19) 0.8938(2) 0.0146(5) Uani 1 1 d . . .
O2 O 0.90362(16) 0.6242(2) 0.8225(2) 0.0158(5) Uani 1 1 d . . .
O3 O 0.83011(15) 0.5171(2) 1.0056(2) 0.0144(5) Uani 1 1 d . . .
O4 O 0.71546(15) 0.75495(19) 0.8719(2) 0.0126(4) Uani 1 1 d . . .
O5 O 0.71976(17) 0.85794(19) 0.6752(2) 0.0164(5) Uani 1 1 d . . .
O6 O 0.62091(17) 0.4061(2) 0.9618(2) 0.0195(5) Uani 1 1 d . . .
O7 O 0.55133(18) 0.2443(2) 0.8222(2) 0.0227(5) Uani 1 1 d . . .
O1W O 0.88228(18) 0.2912(2) 1.1383(3) 0.0186(5) Uani 1 1 d . . .
O2W O 0.90294(19) 0.1183(2) 0.9213(2) 0.0178(5) Uani 1 1 d . . .
O3W O 1.10194(19) 0.1717(2) 0.9570(3) 0.0171(5) Uani 1 1 d . . .
O4W O 1.0530(2) 0.1069(2) 1.2108(2) 0.0154(5) Uani 1 1 d . . .
O5W O 0.54280(19) 0.6583(3) 0.9296(3) 0.0212(6) Uani 1 1 d . . .
O6W O 0.7100(2) 0.0625(3) 0.8786(3) 0.0279(6) Uani 1 1 d . . .
H1WA H 0.894(3) 0.293(3) 1.213(4) 0.014(10) Uiso 1 1 d . . .
H4WA H 1.110(3) 0.112(3) 1.259(4) 0.022(11) Uiso 1 1 d . . .
H6WA H 0.706(3) 0.021(4) 0.820(4) 0.037(14) Uiso 1 1 d . . .
H3WB H 1.162(3) 0.188(4) 1.005(4) 0.037(12) Uiso 1 1 d . . .
H5WB H 0.510(3) 0.637(4) 0.959(5) 0.037(16) Uiso 1 1 d . . .
H2WB H 0.922(3) 0.060(4) 0.911(5) 0.037(14) Uiso 1 1 d . . .
H3WA H 1.098(3) 0.158(4) 0.891(4) 0.022(12) Uiso 1 1 d . . .
H2WA H 0.835(5) 0.100(5) 0.940(6) 0.10(2) Uiso 1 1 d . . .
H5WA H 0.507(4) 0.688(5) 0.837(5) 0.071(16) Uiso 1 1 d . . .
H6WB H 0.666(4) 0.124(5) 0.855(5) 0.077(19) Uiso 1 1 d . . .
H1WB H 0.843(4) 0.364(5) 1.090(5) 0.077(17) Uiso 1 1 d . . .
H4WB H 1.020(3) 0.103(4) 1.260(4) 0.032(13) Uiso 1 1 d . . .

loop_
_atom_site_aniso_label
_atom_site_aniso_U_11
_atom_site_aniso_U_22
_atom_site_aniso_U_33
_atom_site_aniso_U_23
_atom_site_aniso_U_13
_atom_site_aniso_U_12
Co1 0.0149(2) 0.0112(2) 0.0108(2) -0.00048(15) 0.00385(17) -0.00098(17)
Co2 0.0128(2) 0.0112(2) 0.0086(2) -0.00012(15) 0.00408(16) -0.00067(16)
P1 0.0150(4) 0.0141(4) 0.0128(4) -0.0002(3) 0.0042(3) 0.0006(3)
C1 0.0126(15) 0.0141(15) 0.0128(14) -0.0021(12) 0.0028(12) 0.0009(12)
C2 0.0142(16) 0.0148(15) 0.0062(13) -0.0002(11) 0.0032(12) -0.0037(12)
C3 0.0275(18) 0.0132(15) 0.0091(14) -0.0010(12) 0.0068(13) -0.0056(13)
C4 0.0162(16) 0.0180(16) 0.0155(15) -0.0033(13) 0.0028(13) -0.0049(13)
C5 0.0145(16) 0.0206(17) 0.0171(16) -0.0023(13) 0.0082(13) -0.0039(13)
N1 0.0128(13) 0.0118(13) 0.0121(12) -0.0002(10) 0.0053(10) -0.0015(10)
O1 0.0172(12) 0.0132(11) 0.0133(10) 0.0016(8) 0.0041(9) 0.0030(9)
O2 0.0198(12) 0.0156(11) 0.0125(10) -0.0012(8) 0.0050(9) -0.0034(9)
O3 0.0148(11) 0.0191(11) 0.0094(10) 0.0005(8) 0.0035(9) 0.0030(9)
O4 0.0157(11) 0.0128(10) 0.0109(10) -0.0009(8) 0.0063(9) 0.0002(9)
O5 0.0270(13) 0.0131(11) 0.0092(10) 0.0011(8) 0.0051(9) -0.0034(9)
O6 0.0256(13) 0.0181(11) 0.0170(11) -0.0010(9) 0.0097(10) -0.0050(10)
O7 0.0265(14) 0.0191(12) 0.0236(12) -0.0028(10) 0.0089(10) -0.0092(10)
O1W 0.0236(14) 0.0212(13) 0.0123(12) 0.0024(10) 0.0069(11) 0.0019(10)
O2W 0.0201(13) 0.0125(12) 0.0206(12) -0.0031(10) 0.0052(10) -0.0003(10)
O3W 0.0166(13) 0.0244(13) 0.0100(12) -0.0042(10) 0.0035(11) 0.0009(10)
O4W 0.0165(13) 0.0179(12) 0.0121(11) 0.0016(9) 0.0047(11) 0.0010(10)
O5W 0.0148(13) 0.0300(14) 0.0214(13) 0.0028(11) 0.0095(12) 0.0029(11)
O6W 0.0273(15) 0.0253(15) 0.0297(15) -0.0094(13) 0.0053(12) 0.0006(12)

loop_
_atom_type_symbol
_atom_type_description
_atom_type_scat_dispersion_real
_atom_type_scat_dispersion_imag
_atom_type_scat_source
C C 0.0033 0.0016 'International Tables Vol C Tables 4.2.6.8 and 6.1.1.4'
H H 0.0000 0.0000 'International Tables Vol C Tables 4.2.6.8 and 6.1.1.4'
N N 0.0061 0.0033 'International Tables Vol C Tables 4.2.6.8 and 6.1.1.4'
O O 0.0106 0.0060 'International Tables Vol C Tables 4.2.6.8 and 6.1.1.4'
P P 0.1023 0.0942 'International Tables Vol C Tables 4.2.6.8 and 6.1.1.4'
Co Co 0.3494 0.9721 'International Tables Vol C Tables 4.2.6.8 and 6.1.1.4'

loop_
_geom_angle_atom_site_label_1
_geom_angle_atom_site_label_2
_geom_angle_atom_site_label_3
_geom_angle
_geom_angle_site_symmetry_1
_geom_angle_site_symmetry_3
_geom_angle_publ_flag
O2 Co1 O1W 95.83(9) 3_767 . ?
O2 Co1 O2W 177.51(10) 3_767 . ?
O1W Co1 O2W 86.15(10) . . ?
O2 Co1 O1 93.66(8) 3_767 . ?
O1W Co1 O1 89.13(9) . . ?
O2W Co1 O1 87.86(9) . . ?
O2 Co1 O3W 94.33(10) 3_767 . ?
O1W Co1 O3W 167.88(10) . . ?
O2W Co1 O3W 83.53(10) . . ?
O1 Co1 O3W 96.80(9) . . ?
O2 Co1 O4W 87.17(9) 3_767 . ?
O1W Co1 O4W 90.21(10) . . ?
O2W Co1 O4W 91.33(9) . . ?
O1 Co1 O4W 179.00(9) . . ?
O3W Co1 O4W 83.70(10) . . ?
O3 Co2 O4 94.74(8) . . ?
O3 Co2 O6 96.58(9) . . ?
O4 Co2 O6 154.54(8) . . ?
O3 Co2 O5 87.73(8) . 4_576 ?
O4 Co2 O5 99.56(8) . 4_576 ?
O6 Co2 O5 103.60(8) . 4_576 ?
O3 Co2 O5W 176.86(9) . . ?
O4 Co2 O5W 85.20(10) . . ?
O6 Co2 O5W 84.70(10) . . ?
O5 Co2 O5W 89.19(10) 4_576 . ?
O3 Co2 N1 85.92(9) . . ?
O4 Co2 N1 79.07(8) . . ?
O6 Co2 N1 79.09(8) . . ?
O5 Co2 N1 173.36(9) 4_576 . ?
O5W Co2 N1 97.14(10) . . ?
O1 P1 O2 113.09(12) . . ?
O1 P1 O3 112.14(12) . . ?
O2 P1 O3 113.64(12) . . ?
O1 P1 C1 106.01(13) . . ?
O2 P1 C1 108.04(13) . . ?
O3 P1 C1 103.02(13) . . ?
N1 C1 P1 111.55(19) . . ?
N1 C2 C3 111.6(2) . . ?
O5 C3 O4 122.4(3) . . ?
O5 C3 C2 119.6(2) . . ?
O4 C3 C2 117.9(2) . . ?
N1 C4 C5 109.3(2) . . ?
O7 C5 O6 123.6(3) . . ?
O7 C5 C4 118.9(3) . . ?
O6 C5 C4 117.5(3) . . ?
C4 N1 C2 114.0(2) . . ?
C4 N1 C1 109.1(2) . . ?
C2 N1 C1 112.5(2) . . ?
C4 N1 Co2 104.28(17) . . ?
C2 N1 Co2 108.10(17) . . ?
C1 N1 Co2 108.41(17) . . ?
P1 O1 Co1 135.28(13) . . ?
P1 O2 Co1 124.30(12) . 3_767 ?
P1 O3 Co2 114.76(11) . . ?
C3 O4 Co2 118.35(18) . . ?
C3 O5 Co2 134.89(19) . 4_575 ?
C5 O6 Co2 115.65(19) . . ?

loop_
_geom_bond_atom_site_label_1
_geom_bond_atom_site_label_2
_geom_bond_distance
_geom_bond_site_symmetry_2
_geom_bond_publ_flag
Co1 O2 2.053(2) 3_767 ?
Co1 O1W 2.097(2) . ?
Co1 O2W 2.097(2) . ?
Co1 O1 2.101(2) . ?
Co1 O3W 2.107(2) . ?
Co1 O4W 2.158(2) . ?
Co2 O3 2.073(2) . ?
Co2 O4 2.075(2) . ?
Co2 O6 2.079(2) . ?
Co2 O5 2.096(2) 4_576 ?
Co2 O5W 2.126(3) . ?
Co2 N1 2.198(2) . ?
P1 O1 1.526(2) . ?
P1 O2 1.533(2) . ?
P1 O3 1.535(2) . ?
P1 C1 1.807(3) . ?
C1 N1 1.496(4) . ?
C2 N1 1.487(4) . ?
C2 C3 1.530(4) . ?
C3 O5 1.269(3) . ?
C3 O4 1.270(3) . ?
C4 N1 1.477(4) . ?
C4 C5 1.534(4) . ?
C5 O7 1.249(4) . ?
C5 O6 1.273(4) . ?
O2 Co1 2.053(2) 3_767 ?
O5 Co2 2.096(2) 4_575 ?
